data_4324671
loop_
_publ_author_name
'Atsushi Kobayashi'
'Yui Suzuki'
'Tadashi Ohba'
'Shin-ichiro Noro'
'Ho-Chol Chang'
'Masako Kato'

_publ_contact_author_email akoba@sci.hokudai.ac.jp
_publ_contact_author_fax +81-11-706-3447
_publ_contact_author_name 'Atsushi Kobayashi'
_publ_contact_author_phone +81-11-706-3819
_publ_section_title
;
 Ln-Co-Based Rock-Salt-Type Porous Coordination Polymers: Vapor Response
 Controlled by Changing the Lanthanide Ion
;
_journal_name_full 'Inorganic Chemistry'
_journal_page_first 2061
_journal_page_last 2063
_journal_paper_doi 10.1021/ic102361d
_journal_volume 50
_journal_year 2011
_chemical_formula_moiety 'C36 H42 Co La N6 O24 '
_chemical_formula_sum 'C36 H42 Co La N6 O24'
_chemical_formula_weight 1140.59
_space_group_IT_number 70
_symmetry_cell_setting orthorhombic
_symmetry_Int_Tables_number 70
_symmetry_space_group_name_Hall '-F 2uv 2vw'
_symmetry_space_group_name_H-M 'F d d d :2'
_cell_angle_alpha 90.0000
_cell_angle_beta 90.0000
_cell_angle_gamma 90.0000
_cell_formula_units_Z 16
_cell_length_a 23.522(3)
_cell_length_b 28.077(4)
_cell_length_c 36.438(5)
_cell_measurement_reflns_used 14955
_cell_measurement_temperature 150.1
_cell_measurement_theta_max 27.5
_cell_measurement_theta_min 3.0
_cell_volume 24065(6)
_computing_cell_refinement CrystalClear
_computing_data_collection CrystalClear
_computing_data_reduction CrystalStructure
_computing_publication_material 'CrystalStructure 3.8'
_computing_structure_refinement SHELXL
_computing_structure_solution SHELXS97
_diffrn_detector_area_resol_mean 7.31
_diffrn_measured_fraction_theta_full 0.996
_diffrn_measured_fraction_theta_max 0.996
_diffrn_measurement_device_type 'Rigaku Mercury'
_diffrn_measurement_method \w
_diffrn_radiation_type 'Mo K\a'
_diffrn_radiation_wavelength 0.71070
_diffrn_reflns_av_R_equivalents 0.076
_diffrn_reflns_limit_h_max 30
_diffrn_reflns_limit_h_min -25
_diffrn_reflns_limit_k_max 26
_diffrn_reflns_limit_k_min -36
_diffrn_reflns_limit_l_max 44
_diffrn_reflns_limit_l_min -47
_diffrn_reflns_number 28321
_diffrn_reflns_theta_full 27.48
_diffrn_reflns_theta_max 27.48
_exptl_absorpt_coefficient_mu 1.044
_exptl_absorpt_correction_T_max 0.812
_exptl_absorpt_correction_T_min 0.638
_exptl_absorpt_correction_type multi-scan
_exptl_absorpt_process_details 'Jacobson, R. (1998) Private communication'
_exptl_crystal_colour yellow
_exptl_crystal_density_diffrn 1.259
_exptl_crystal_description prism
_exptl_crystal_F_000 9216.00
_exptl_crystal_size_max 0.20
_exptl_crystal_size_mid 0.20
_exptl_crystal_size_min 0.20
_refine_diff_density_max 3.73
_refine_diff_density_min -0.96
_refine_ls_extinction_method none
_refine_ls_goodness_of_fit_ref 1.062
_refine_ls_hydrogen_treatment refall
_refine_ls_number_parameters 309
_refine_ls_number_reflns 6880
_refine_ls_R_factor_gt 0.0746
_refine_ls_shift/su_max 0.0000
_refine_ls_structure_factor_coef Fsqd
_refine_ls_weighting_details 'w = 1/[\s^2^(Fo^2^)+(0.1764P)^2^+0.0000P] where P=(Fo^2^+2Fc^2^)/3'
_refine_ls_weighting_scheme calc
_refine_ls_wR_factor_ref 0.2920
_reflns_number_gt 4260
_reflns_number_total 6880
_reflns_threshold_expression F^2^>2.0\s(F^2^)
_cod_data_source_file ic102361d_si_002_2.cif
_cod_data_source_block '__La[Co(dcbpy)3]'
_cod_original_cell_volume 24064(5)
_cod_original_sg_symbol_H-M 'F d d d'
_cod_original_formula_sum 'C36 H42 Co La N6 O24 '
_cod_database_code 4324671

loop_
_symmetry_equiv_pos_site_id
_symmetry_equiv_pos_as_xyz
1 +X,+Y,+Z
2 -X,1/4+Y,1/4+Z
3 1/4+X,-Y,1/4+Z
4 1/4-X,3/4-Y,1/2+Z
5 -X,-Y,-Z
6 +X,1/4-Y,1/4-Z
7 1/4-X,+Y,1/4-Z
8 1/4+X,3/4+Y,1/2-Z
9 +X,1/2+Y,1/2+Z
10 -X,3/4+Y,3/4+Z
11 1/4+X,1/2-Y,3/4+Z
12 1/4-X,1/4-Y,+Z
13 -X,1/2-Y,1/2-Z
14 +X,3/4-Y,3/4-Z
15 1/4-X,1/2+Y,3/4-Z
16 1/4+X,1/4+Y,-Z
17 1/2+X,+Y,1/2+Z
18 1/2-X,1/4+Y,3/4+Z
19 3/4+X,-Y,3/4+Z
20 3/4-X,3/4-Y,+Z
21 1/2-X,-Y,1/2-Z
22 1/2+X,1/4-Y,3/4-Z
23 3/4-X,+Y,3/4-Z
24 3/4+X,3/4+Y,-Z
25 1/2+X,1/2+Y,+Z
26 1/2-X,3/4+Y,1/4+Z
27 3/4+X,1/2-Y,1/4+Z
28 3/4-X,1/4-Y,1/2+Z
29 1/2-X,1/2-Y,-Z
30 1/2+X,3/4-Y,1/4-Z
31 3/4-X,1/2+Y,1/4-Z
32 3/4+X,1/4+Y,1/2-Z

loop_
_atom_site_label
_atom_site_type_symbol
_atom_site_fract_x
_atom_site_fract_y
_atom_site_fract_z
_atom_site_U_iso_or_equiv
_atom_site_adp_type
_atom_site_occupancy
_atom_site_symmetry_multiplicity
_atom_site_calc_flag
_atom_site_refinement_flags
La(1) La 0.39669(2) 0.1250 0.1250 0.0106(2) Uani 1.00 2 d S
Co(1) Co 0.1250 0.35862(5) 0.1250 0.0113(3) Uani 1.00 2 d S
O(1) O 0.3074(2) 0.16890(19) 0.10061(14) 0.0215(12) Uani 1.00 1 d .
O(2) O 0.3286(2) 0.1872(2) 0.15757(14) 0.0278(13) Uani 1.00 1 d .
O(3) O 0.2472(3) 0.3220(3) 0.29348(17) 0.054(2) Uani 1.00 1 d .
O(4) O 0.1747(3) 0.3684(2) 0.31111(15) 0.0306(14) Uani 1.00 1 d .
O(5) O 0.4157(3) 0.2177(2) 0.1080(2) 0.0431(17) Uani 1.00 1 d .
O(6) O 0.4861(3) 0.1790(2) 0.13459(19) 0.0415(18) Uani 1.00 1 d .
O(7) O 0.3838(5) 0.2584(4) 0.0419(3) 0.089(3) Uani 1.00 1 d .
O(8) O 0.2960(5) 0.2203(3) -0.0012(2) 0.077(3) Uani 1.00 1 d .
O(9) O 0.3743(7) 0.9874(5) 0.0516(4) 0.154(8) Uani 1.00 1 d .
O(10) O 0.2117(6) 0.1277(6) 0.0663(5) 0.170(8) Uani 1.00 1 d .
O(11) O 0.4101(7) 0.8413(5) 0.0953(7) 0.204(10) Uani 1.00 1 d .
O(12) O 0.6167(7) 0.6894(6) 0.0891(6) 0.193(10) Uani 1.00 1 d .
N(1) N 0.1818(2) 0.3084(2) 0.12227(15) 0.0141(12) Uani 1.00 1 d .
N(2) N 0.1422(2) 0.3564(2) 0.17680(17) 0.0154(13) Uani 1.00 1 d .
N(3) N 0.5705(2) 0.3405(2) 0.12071(16) 0.0156(12) Uani 1.00 1 d .
C(1) C 0.1992(3) 0.2855(2) 0.0919(2) 0.0196(16) Uani 1.00 1 d .
C(2) C 0.2377(3) 0.2486(2) 0.0934(2) 0.0185(15) Uani 1.00 1 d .
C(3) C 0.2589(3) 0.2347(2) 0.1256(2) 0.0182(15) Uani 1.00 1 d .
C(4) C 0.2422(3) 0.2582(2) 0.1578(2) 0.0180(16) Uani 1.00 1 d .
C(5) C 0.2031(3) 0.2954(2) 0.15486(19) 0.0145(14) Uani 1.00 1 d .
C(6) C 0.1828(3) 0.3238(2) 0.18580(19) 0.0153(14) Uani 1.00 1 d .
C(7) C 0.2029(3) 0.3194(2) 0.2217(2) 0.0204(16) Uani 1.00 1 d .
C(8) C 0.1793(3) 0.3484(3) 0.24898(19) 0.0230(17) Uani 1.00 1 d .
C(9) C 0.1378(3) 0.3808(3) 0.2394(2) 0.0250(18) Uani 1.00 1 d .
C(10) C 0.1207(3) 0.3843(2) 0.2032(2) 0.0212(16) Uani 1.00 1 d .
C(11) C 0.3010(3) 0.1936(2) 0.12816(19) 0.0168(15) Uani 1.00 1 d .
C(12) C 0.2023(4) 0.3458(3) 0.2876(2) 0.030(2) Uani 1.00 1 d .
C(13) C 0.5140(3) 0.3446(3) 0.1164(2) 0.0238(17) Uani 1.00 1 d .
C(14) C 0.4797(4) 0.3048(3) 0.1161(2) 0.0276(18) Uani 1.00 1 d .
C(15) C 0.5030(4) 0.2594(2) 0.1202(2) 0.0237(18) Uani 1.00 1 d .
C(16) C 0.5610(3) 0.2547(2) 0.1231(2) 0.0218(17) Uani 1.00 1 d .
C(17) C 0.5939(3) 0.2962(2) 0.1234(2) 0.0183(16) Uani 1.00 1 d .
C(18) C 0.4656(4) 0.2148(3) 0.1216(2) 0.0262(19) Uani 1.00 1 d .
H(1) H 0.1846 0.2950 0.0687 0.024 Uiso 1.00 1 c R
H(2) H 0.2491 0.2331 0.0715 0.022 Uiso 1.00 1 c R
H(3) H 0.2570 0.2490 0.1810 0.022 Uiso 1.00 1 c R
H(4) H 0.2320 0.2972 0.2275 0.025 Uiso 1.00 1 c R
H(5) H 0.1210 0.4005 0.2576 0.030 Uiso 1.00 1 c R
H(6) H 0.0927 0.4072 0.1968 0.025 Uiso 1.00 1 c R
H(7) H 0.4975 0.3753 0.1134 0.029 Uiso 1.00 1 c R
H(8) H 0.4398 0.3084 0.1132 0.033 Uiso 1.00 1 c R
H(9) H 0.5782 0.2242 0.1248 0.026 Uiso 1.00 1 c R

loop_
_atom_site_aniso_label
_atom_site_aniso_U_11
_atom_site_aniso_U_22
_atom_site_aniso_U_33
_atom_site_aniso_U_12
_atom_site_aniso_U_13
_atom_site_aniso_U_23
La(1) 0.0095(3) 0.0084(3) 0.0139(3) 0.0000 0.0000 0.0010(2)
Co(1) 0.0104(7) 0.0082(6) 0.0153(6) 0.0000 -0.0007(5) 0.0000
O(1) 0.014(2) 0.024(2) 0.027(2) 0.007(2) -0.004(2) -0.006(2)
O(2) 0.032(3) 0.027(3) 0.024(2) 0.013(2) -0.003(2) -0.000(2)
O(3) 0.047(5) 0.086(6) 0.027(3) 0.031(4) -0.009(3) -0.012(3)
O(4) 0.036(4) 0.038(3) 0.017(2) 0.009(3) 0.002(2) -0.004(2)
O(5) 0.022(3) 0.028(3) 0.080(5) -0.011(2) -0.002(3) -0.005(3)
O(6) 0.048(4) 0.027(3) 0.050(3) -0.024(3) -0.015(3) 0.013(3)
O(7) 0.100(10) 0.072(7) 0.096(7) 0.022(6) -0.022(6) -0.001(6)
O(8) 0.092(9) 0.089(7) 0.051(4) -0.006(6) -0.015(5) 0.001(4)
O(9) 0.165(16) 0.136(13) 0.162(13) -0.059(11) 0.090(11) -0.098(11)
O(10) 0.053(9) 0.23(2) 0.224(19) -0.035(11) -0.013(11) -0.088(14)
O(11) 0.083(12) 0.104(12) 0.42(3) 0.010(10) 0.043(17) -0.077(15)
O(12) 0.102(14) 0.110(13) 0.37(3) -0.010(10) 0.028(17) -0.041(15)
N(1) 0.015(3) 0.011(2) 0.016(2) 0.001(2) -0.001(2) -0.001(2)
N(2) 0.015(3) 0.013(2) 0.019(3) 0.001(2) -0.000(2) -0.001(2)
N(3) 0.010(3) 0.017(3) 0.020(3) 0.003(2) 0.005(2) 0.002(2)
C(1) 0.018(4) 0.020(3) 0.021(3) 0.002(3) 0.001(3) -0.004(3)
C(2) 0.022(4) 0.019(3) 0.015(3) 0.002(3) 0.005(3) -0.003(2)
C(3) 0.014(3) 0.015(3) 0.026(4) 0.003(2) 0.000(3) -0.002(3)
C(4) 0.020(4) 0.018(3) 0.015(3) 0.004(3) -0.005(3) -0.003(2)
C(5) 0.014(3) 0.013(3) 0.017(3) -0.001(2) -0.001(2) -0.004(2)
C(6) 0.012(3) 0.013(3) 0.021(3) 0.005(2) -0.001(2) -0.003(2)
C(7) 0.018(4) 0.019(3) 0.024(3) 0.009(3) -0.001(3) -0.004(3)
C(8) 0.020(4) 0.032(4) 0.016(3) 0.001(3) 0.002(3) -0.006(3)
C(9) 0.025(4) 0.028(4) 0.023(4) 0.009(3) 0.003(3) -0.010(3)
C(10) 0.021(4) 0.017(3) 0.026(4) 0.007(3) 0.001(3) -0.007(3)
C(11) 0.013(3) 0.017(3) 0.020(3) 0.003(2) -0.002(3) -0.003(2)
C(12) 0.029(5) 0.038(5) 0.022(4) 0.006(4) 0.001(3) -0.006(3)
C(13) 0.013(4) 0.022(4) 0.037(4) -0.000(3) -0.000(3) -0.003(3)
C(14) 0.015(4) 0.025(4) 0.043(4) -0.003(3) -0.002(3) 0.000(3)
C(15) 0.027(4) 0.012(3) 0.033(4) -0.013(3) 0.006(3) -0.004(3)
C(16) 0.021(4) 0.013(3) 0.031(4) -0.000(3) -0.007(3) 0.002(3)
C(17) 0.019(4) 0.013(3) 0.022(3) 0.000(2) -0.000(3) -0.000(3)
C(18) 0.026(4) 0.024(4) 0.030(4) -0.014(3) 0.006(3) -0.006(3)

loop_
_atom_type_symbol
_atom_type_description
_atom_type_scat_dispersion_real
_atom_type_scat_dispersion_imag
_atom_type_scat_source
C C 0.003 0.002
;
International Tables for Crystallography
(1992, Vol. C, Tables 4.2.6.8 and 6.1.1.4)
;
H H 0.000 0.000
;
International Tables for Crystallography
(1992, Vol. C, Table 6.1.1.4)
;
Co Co 0.349 0.972
;
International Tables for Crystallography
(1992, Vol. C, Tables 4.2.6.8 and 6.1.1.4)
;
La La -0.287 2.452
;
International Tables for Crystallography
(1992, Vol. C, Tables 4.2.6.8 and 6.1.1.4)
;
N N 0.006 0.003
;
International Tables for Crystallography
(1992, Vol. C, Tables 4.2.6.8 and 6.1.1.4)
;
O O 0.011 0.006
;
International Tables for Crystallography
(1992, Vol. C, Tables 4.2.6.8 and 6.1.1.4)
;

loop_
_geom_angle_atom_site_label_1
_geom_angle_atom_site_label_2
_geom_angle_atom_site_label_3
_geom_angle
_geom_angle_publ_flag
_geom_angle_site_symmetry_1
_geom_angle_site_symmetry_3
O(1) La(1) O(1) 71.77(16) yes . 6_555
O(1) La(1) O(2) 49.49(16) yes . .
O(1) La(1) O(2) 70.74(18) yes . 6_555
O(1) La(1) O(4) 125.8(2) yes . 8_545
O(1) La(1) O(4) 81.6(2) yes . 11_554
O(1) La(1) O(5) 66.35(19) yes . .
O(1) La(1) O(5) 131.92(19) yes . 6_555
O(1) La(1) O(6) 114.93(19) yes . .
O(1) La(1) O(6) 151.77(19) yes . 6_555
O(1) La(1) O(2) 70.74(18) yes 6_555 .
O(1) La(1) O(2) 49.49(16) yes 6_555 6_555
O(1) La(1) O(4) 81.6(2) yes 6_555 8_545
O(1) La(1) O(4) 125.8(2) yes 6_555 11_554
O(1) La(1) O(5) 131.92(19) yes 6_555 .
O(1) La(1) O(5) 66.35(19) yes 6_555 6_555
O(1) La(1) O(6) 151.77(19) yes 6_555 .
O(1) La(1) O(6) 114.93(19) yes 6_555 6_555
O(2) La(1) O(2) 105.62(19) yes . 6_555
O(2) La(1) O(4) 77.55(19) yes . 8_545
O(2) La(1) O(4) 122.91(19) yes . 11_554
O(2) La(1) O(5) 64.5(2) yes . .
O(2) La(1) O(5) 129.0(2) yes . 6_555
O(2) La(1) O(6) 92.5(2) yes . .
O(2) La(1) O(6) 158.1(2) yes . 6_555
O(2) La(1) O(4) 122.91(19) yes 6_555 8_545
O(2) La(1) O(4) 77.55(19) yes 6_555 11_554
O(2) La(1) O(5) 129.0(2) yes 6_555 .
O(2) La(1) O(5) 64.5(2) yes 6_555 6_555
O(2) La(1) O(6) 158.1(2) yes 6_555 .
O(2) La(1) O(6) 92.5(2) yes 6_555 6_555
O(4) La(1) O(4) 148.5(2) yes 8_545 11_554
O(4) La(1) O(5) 104.4(2) yes 8_545 .
O(4) La(1) O(5) 70.3(2) yes 8_545 6_555
O(4) La(1) O(6) 72.4(2) yes 8_545 .
O(4) La(1) O(6) 82.3(2) yes 8_545 6_555
O(4) La(1) O(5) 70.3(2) yes 11_554 .
O(4) La(1) O(5) 104.4(2) yes 11_554 6_555
O(4) La(1) O(6) 82.3(2) yes 11_554 .
O(4) La(1) O(6) 72.4(2) yes 11_554 6_555
O(5) La(1) O(5) 161.0(2) yes . 6_555
O(5) La(1) O(6) 48.9(2) yes . .
O(5) La(1) O(6) 113.1(2) yes . 6_555
O(5) La(1) O(6) 113.1(2) yes 6_555 .
O(5) La(1) O(6) 48.9(2) yes 6_555 6_555
O(6) La(1) O(6) 73.0(2) yes . 6_555
N(1) Co(1) N(1) 87.1(2) yes . 7_555
N(1) Co(1) N(2) 83.3(2) yes . .
N(1) Co(1) N(2) 94.1(2) yes . 7_555
N(1) Co(1) N(3) 94.4(2) yes . 20_555
N(1) Co(1) N(3) 177.7(2) yes . 30_455
N(1) Co(1) N(2) 94.1(2) yes 7_555 .
N(1) Co(1) N(2) 83.3(2) yes 7_555 7_555
N(1) Co(1) N(3) 177.7(2) yes 7_555 20_555
N(1) Co(1) N(3) 94.4(2) yes 7_555 30_455
N(2) Co(1) N(2) 176.3(2) yes . 7_555
N(2) Co(1) N(3) 87.9(2) yes . 20_555
N(2) Co(1) N(3) 94.8(2) yes . 30_455
N(2) Co(1) N(3) 94.8(2) yes 7_555 20_555
N(2) Co(1) N(3) 87.9(2) yes 7_555 30_455
N(3) Co(1) N(3) 84.2(2) yes 20_555 30_455
La(1) O(1) C(11) 95.0(4) yes . .
La(1) O(2) C(11) 91.4(4) yes . .
La(1) O(4) C(12) 146.9(5) yes 27_455 .
La(1) O(5) C(18) 90.0(5) yes . .
La(1) O(6) C(18) 96.2(6) yes . .
Co(1) N(1) C(1) 126.8(5) yes . .
Co(1) N(1) C(5) 114.2(4) yes . .
C(1) N(1) C(5) 119.0(6) yes . .
Co(1) N(2) C(6) 113.8(4) yes . .
Co(1) N(2) C(10) 127.1(5) yes . .
C(6) N(2) C(10) 119.0(6) yes . .
Co(1) N(3) C(13) 127.2(5) yes 20_555 .
Co(1) N(3) C(17) 113.8(5) yes 20_555 .
C(13) N(3) C(17) 119.0(6) yes . .
N(1) C(1) C(2) 121.8(6) yes . .
C(1) C(2) C(3) 120.2(7) yes . .
C(2) C(3) C(4) 119.6(7) yes . .
C(2) C(3) C(11) 121.3(6) yes . .
C(4) C(3) C(11) 119.1(6) yes . .
C(3) C(4) C(5) 118.2(6) yes . .
N(1) C(5) C(4) 121.2(6) yes . .
N(1) C(5) C(6) 114.4(6) yes . .
C(4) C(5) C(6) 124.4(6) yes . .
N(2) C(6) C(5) 114.2(6) yes . .
N(2) C(6) C(7) 121.5(6) yes . .
C(5) C(6) C(7) 124.3(6) yes . .
C(6) C(7) C(8) 118.7(7) yes . .
C(7) C(8) C(9) 118.9(7) yes . .
C(7) C(8) C(12) 119.5(7) yes . .
C(9) C(8) C(12) 121.5(7) yes . .
C(8) C(9) C(10) 119.6(7) yes . .
N(2) C(10) C(9) 122.2(7) yes . .
O(1) C(11) O(2) 123.3(7) yes . .
O(1) C(11) C(3) 117.2(6) yes . .
O(2) C(11) C(3) 119.5(6) yes . .
O(3) C(12) O(4) 125.8(7) yes . .
O(3) C(12) C(8) 118.8(7) yes . .
O(4) C(12) C(8) 115.4(8) yes . .
N(3) C(13) C(14) 120.7(7) yes . .
C(13) C(14) C(15) 120.7(8) yes . .
C(14) C(15) C(16) 119.0(7) yes . .
C(14) C(15) C(18) 121.7(8) yes . .
C(16) C(15) C(18) 119.3(7) yes . .
C(15) C(16) C(17) 118.1(7) yes . .
N(3) C(17) C(16) 122.4(7) yes . .
N(3) C(17) C(17) 114.0(6) yes . 7_655
C(16) C(17) C(17) 123.6(7) yes . 7_655
O(5) C(18) O(6) 124.9(8) yes . .
O(5) C(18) C(15) 117.5(7) yes . .
O(6) C(18) C(15) 117.5(8) yes . .
N(1) C(1) H(1) 119.1 no . .
C(2) C(1) H(1) 119.1 no . .
C(1) C(2) H(2) 119.9 no . .
C(3) C(2) H(2) 119.9 no . .
C(3) C(4) H(3) 120.9 no . .
C(5) C(4) H(3) 120.9 no . .
C(6) C(7) H(4) 120.7 no . .
C(8) C(7) H(4) 120.7 no . .
C(8) C(9) H(5) 120.2 no . .
C(10) C(9) H(5) 120.2 no . .
N(2) C(10) H(6) 118.9 no . .
C(9) C(10) H(6) 118.9 no . .
N(3) C(13) H(7) 119.7 no . .
C(14) C(13) H(7) 119.7 no . .
C(13) C(14) H(8) 119.7 no . .
C(15) C(14) H(8) 119.6 no . .
C(15) C(16) H(9) 120.9 no . .
C(17) C(16) H(9) 121.0 no . .

loop_
_geom_bond_atom_site_label_1
_geom_bond_atom_site_label_2
_geom_bond_distance
_geom_bond_publ_flag
_geom_bond_site_symmetry_2
La(1) O(1) 2.593(5) yes .
La(1) O(1) 2.593(5) yes 6_555
La(1) O(2) 2.651(6) yes .
La(1) O(2) 2.651(6) yes 6_555
La(1) O(4) 2.426(5) yes 8_545
La(1) O(4) 2.426(5) yes 11_554
La(1) O(5) 2.714(6) yes .
La(1) O(5) 2.714(6) yes 6_555
La(1) O(6) 2.616(7) yes .
La(1) O(6) 2.616(7) yes 6_555
Co(1) N(1) 1.944(6) yes .
Co(1) N(1) 1.944(6) yes 7_555
Co(1) N(2) 1.931(6) yes .
Co(1) N(2) 1.931(6) yes 7_555
Co(1) N(3) 1.925(6) yes 20_555
Co(1) N(3) 1.925(6) yes 30_455
O(1) C(11) 1.230(8) yes .
O(2) C(11) 1.265(9) yes .
O(3) C(12) 1.268(13) yes .
O(4) C(12) 1.250(10) yes .
O(5) C(18) 1.276(12) yes .
O(6) C(18) 1.211(11) yes .
N(1) C(1) 1.346(9) yes .
N(1) C(5) 1.340(9) yes .
N(2) C(6) 1.362(9) yes .
N(2) C(10) 1.339(10) yes .
N(3) C(13) 1.345(10) yes .
N(3) C(17) 1.365(9) yes .
C(1) C(2) 1.375(11) yes .
C(2) C(3) 1.335(10) yes .
C(3) C(4) 1.402(10) yes .
C(3) C(11) 1.523(10) yes .
C(4) C(5) 1.397(10) yes .
C(5) C(6) 1.461(9) yes .
C(6) C(7) 1.396(10) yes .
C(7) C(8) 1.400(10) yes .
C(8) C(9) 1.379(12) yes .
C(8) C(12) 1.509(11) yes .
C(9) C(10) 1.383(12) yes .
C(13) C(14) 1.378(12) yes .
C(14) C(15) 1.396(11) yes .
C(15) C(16) 1.375(12) yes .
C(15) C(18) 1.532(12) yes .
C(16) C(17) 1.397(11) yes .
C(17) C(17) 1.467(11) yes 7_655
C(1) H(1) 0.950 no .
C(2) H(2) 0.950 no .
C(4) H(3) 0.950 no .
C(7) H(4) 0.950 no .
C(9) H(5) 0.950 no .
C(10) H(6) 0.950 no .
C(13) H(7) 0.950 no .
C(14) H(8) 0.950 no .
C(16) H(9) 0.950 no .

loop_
_geom_contact_atom_site_label_1
_geom_contact_atom_site_label_2
_geom_contact_distance
_geom_contact_site_symmetry_2
O(1) O(10) 2.823(17) .
O(2) O(9) 2.802(17) 6_565
O(2) O(10) 3.432(17) 6_555
O(3) O(7) 3.495(15) 27_455
O(4) O(2) 3.185(9) 32_455
O(4) O(6) 2.983(9) 32_455
O(5) O(7) 2.768(14) .
O(7) O(3) 3.495(15) 11_554
O(7) O(5) 2.768(14) .
O(7) O(8) 2.805(16) .
O(7) C(8) 3.546(14) 11_554
O(7) C(12) 3.343(15) 11_554
O(8) O(7) 2.805(16) .
O(8) O(8) 2.735(15) 29_555
O(8) C(1) 3.311(11) 29_555
O(8) C(2) 3.561(11) 29_555
O(8) C(9) 3.580(13) 11_554
O(9) O(2) 2.802(17) 6_565
O(9) O(11) 2.84(2) 20_565
O(9) C(4) 3.444(18) 6_565
O(10) O(1) 2.823(17) .
O(10) O(2) 3.432(17) 6_555
O(10) O(12) 2.76(2) 20_555
O(10) O(12) 2.95(2) 25_445
O(10) C(2) 3.589(18) .
O(10) C(11) 3.595(18) .
O(10) C(11) 3.537(18) 6_555
O(11) O(9) 2.84(2) 20_565
O(11) O(11) 2.51(2) 20_565
O(11) C(4) 3.278(18) 31_555
O(11) C(5) 3.466(18) 31_555
O(11) C(13) 3.34(2) 6_565
O(12) O(10) 2.76(2) 20_555
O(12) O(10) 2.95(2) 25_555
O(12) O(12) 2.64(3) 7_655
O(12) C(1) 3.326(19) 25_555
O(12) C(2) 3.301(19) 25_555
O(12) C(3) 3.46(2) 31_555
O(12) C(4) 3.210(19) 31_555
O(12) C(5) 3.408(19) 31_555
N(3) N(2) 2.839(8) 30_555
N(3) C(10) 3.023(10) 30_555
C(1) O(8) 3.311(11) 29_555
C(1) O(12) 3.326(19) 25_445
C(2) O(8) 3.561(11) 29_555
C(2) O(10) 3.589(18) .
C(2) O(12) 3.301(19) 25_445
C(3) O(12) 3.46(2) 31_545
C(4) O(9) 3.444(18) 6_565
C(4) O(11) 3.278(18) 31_545
C(4) O(12) 3.210(19) 31_545
C(5) O(11) 3.466(18) 31_545
C(5) O(12) 3.408(19) 31_545
C(8) O(7) 3.546(14) 27_455
C(9) O(8) 3.580(13) 27_455
C(11) O(10) 3.595(18) .
C(11) O(10) 3.537(18) 6_555
C(12) O(7) 3.343(15) 27_455
C(13) O(11) 3.34(2) 6_565
C(17) N(2) 3.482(10) 30_555
C(17) C(10) 3.464(11) 30_555
O(7) H(2) 3.420 .
O(7) H(8) 3.233 .
O(8) H(1) 2.539 29_555
O(8) H(2) 2.889 .
O(8) H(2) 3.067 29_555
O(9) H(3) 2.856 6_565
O(9) H(5) 3.534 11_564
O(10) H(2) 3.093 .
O(11) H(3) 3.382 31_555
O(11) H(7) 2.716 6_565
O(11) H(8) 3.274 6_565
O(11) H(8) 2.944 31_555
O(12) H(1) 3.450 25_555
O(12) H(2) 3.410 25_555
O(12) H(3) 3.436 31_555
N(3) H(6) 2.515 30_555
C(13) H(6) 2.953 30_555
C(17) H(6) 2.873 30_555
H(1) O(8) 2.539 29_555
H(1) O(12) 3.450 25_445
H(2) O(7) 3.420 .
H(2) O(8) 2.889 .
H(2) O(8) 3.067 29_555
H(2) O(10) 3.093 .
H(2) O(12) 3.410 25_445
H(3) O(9) 2.856 6_565
H(3) O(11) 3.382 31_545
H(3) O(12) 3.436 31_545
H(5) O(2) 3.409 32_455
H(5) O(9) 3.534 27_465
H(7) O(11) 2.716 6_565
H(7) H(6) 3.264 30_555
H(8) O(7) 3.233 .
H(8) O(11) 3.274 6_565
H(8) O(11) 2.944 31_545

loop_
_geom_torsion_atom_site_label_1
_geom_torsion_atom_site_label_2
_geom_torsion_atom_site_label_3
_geom_torsion_atom_site_label_4
_geom_torsion
_geom_torsion_site_symmetry_1
_geom_torsion_site_symmetry_3
_geom_torsion_site_symmetry_4
O(1) La(1) O(1) C(11) 85.0(4) . 6_555 6_555
O(1) La(1) O(1) C(11) 85.0(4) 6_555 . .
O(1) La(1) O(2) C(11) -4.9(4) . . .
O(2) La(1) O(1) C(11) 5.1(4) . . .
O(1) La(1) O(2) C(11) -87.0(4) . 6_555 6_555
O(2) La(1) O(1) C(11) 137.4(4) 6_555 . .
O(1) La(1) O(4) C(12) 157.3(11) . 8_545 8_545
O(4) La(1) O(1) C(11) 20.2(5) 8_545 . .
O(1) La(1) O(4) C(12) 97.1(11) . 11_554 11_554
O(4) La(1) O(1) C(11) -142.9(4) 11_554 . .
O(1) La(1) O(5) C(18) 172.7(5) . . .
O(5) La(1) O(1) C(11) -70.8(4) . . .
O(1) La(1) O(5) C(18) 141.2(4) . 6_555 6_555
O(5) La(1) O(1) C(11) 115.3(4) 6_555 . .
O(1) La(1) O(6) C(18) -5.7(6) . . .
O(6) La(1) O(1) C(11) -65.5(4) . . .
O(1) La(1) O(6) C(18) -103.5(6) . 6_555 6_555
O(6) La(1) O(1) C(11) -166.1(4) 6_555 . .
O(1) La(1) O(2) C(11) -87.0(4) 6_555 . .
O(2) La(1) O(1) C(11) 137.4(4) . 6_555 6_555
O(1) La(1) O(2) C(11) -4.9(4) 6_555 6_555 6_555
O(2) La(1) O(1) C(11) 5.1(4) 6_555 6_555 6_555
O(1) La(1) O(4) C(12) 97.1(11) 6_555 8_545 8_545
O(4) La(1) O(1) C(11) -142.9(4) 8_545 6_555 6_555
O(1) La(1) O(4) C(12) 157.3(11) 6_555 11_554 11_554
O(4) La(1) O(1) C(11) 20.2(5) 11_554 6_555 6_555
O(1) La(1) O(5) C(18) 141.2(4) 6_555 . .
O(5) La(1) O(1) C(11) 115.3(4) . 6_555 6_555
O(1) La(1) O(5) C(18) 172.7(5) 6_555 6_555 6_555
O(5) La(1) O(1) C(11) -70.8(4) 6_555 6_555 6_555
O(1) La(1) O(6) C(18) -103.5(6) 6_555 . .
O(6) La(1) O(1) C(11) -166.1(4) . 6_555 6_555
O(1) La(1) O(6) C(18) -5.7(6) 6_555 6_555 6_555
O(6) La(1) O(1) C(11) -65.5(4) 6_555 6_555 6_555
O(2) La(1) O(2) C(11) -51.3(4) . 6_555 6_555
O(2) La(1) O(2) C(11) -51.3(4) 6_555 . .
O(2) La(1) O(4) C(12) 169.1(12) . 8_545 8_545
O(4) La(1) O(2) C(11) -172.4(4) 8_545 . .
O(2) La(1) O(4) C(12) 68.4(12) . 11_554 11_554
O(4) La(1) O(2) C(11) 33.8(5) 11_554 . .
O(2) La(1) O(5) C(18) 118.0(5) . . .
O(5) La(1) O(2) C(11) 74.9(4) . . .
O(2) La(1) O(5) C(18) -152.1(4) . 6_555 6_555
O(5) La(1) O(2) C(11) -121.0(4) 6_555 . .
O(2) La(1) O(6) C(18) -51.5(5) . . .
O(6) La(1) O(2) C(11) 116.2(4) . . .
O(2) La(1) O(6) C(18) 94.7(7) . 6_555 6_555
O(6) La(1) O(2) C(11) 163.9(5) 6_555 . .
O(2) La(1) O(4) C(12) 68.4(12) 6_555 8_545 8_545
O(4) La(1) O(2) C(11) 33.8(5) 8_545 6_555 6_555
O(2) La(1) O(4) C(12) 169.1(12) 6_555 11_554 11_554
O(4) La(1) O(2) C(11) -172.4(4) 11_554 6_555 6_555
O(2) La(1) O(5) C(18) -152.1(4) 6_555 . .
O(5) La(1) O(2) C(11) -121.0(4) . 6_555 6_555
O(2) La(1) O(5) C(18) 118.0(5) 6_555 6_555 6_555
O(5) La(1) O(2) C(11) 74.9(4) 6_555 6_555 6_555
O(2) La(1) O(6) C(18) 94.7(7) 6_555 . .
O(6) La(1) O(2) C(11) 163.9(5) . 6_555 6_555
O(2) La(1) O(6) C(18) -51.5(5) 6_555 6_555 6_555
O(6) La(1) O(2) C(11) 116.2(4) 6_555 6_555 6_555
O(4) La(1) O(4) C(12) -56.1(12) 8_545 11_554 11_554
O(4) La(1) O(4) C(12) -56.1(12) 11_554 8_545 8_545
O(4) La(1) O(5) C(18) 49.6(5) 8_545 . .
O(5) La(1) O(4) C(12) -131.7(11) . 8_545 8_545
O(4) La(1) O(5) C(18) -97.9(5) 8_545 6_555 6_555
O(5) La(1) O(4) C(12) 29.3(11) 6_555 8_545 8_545
O(4) La(1) O(6) C(18) -127.6(5) 8_545 . .
O(6) La(1) O(4) C(12) -94.2(11) . 8_545 8_545
O(4) La(1) O(6) C(18) 71.3(5) 8_545 6_555 6_555
O(6) La(1) O(4) C(12) -19.7(11) 6_555 8_545 8_545
O(4) La(1) O(5) C(18) -97.9(5) 11_554 . .
O(5) La(1) O(4) C(12) 29.3(11) . 11_554 11_554
O(4) La(1) O(5) C(18) 49.6(5) 11_554 6_555 6_555
O(5) La(1) O(4) C(12) -131.7(11) 6_555 11_554 11_554
O(4) La(1) O(6) C(18) 71.3(5) 11_554 . .
O(6) La(1) O(4) C(12) -19.7(11) . 11_554 11_554
O(4) La(1) O(6) C(18) -127.6(5) 11_554 6_555 6_555
O(6) La(1) O(4) C(12) -94.2(11) 6_555 11_554 11_554
O(5) La(1) O(5) C(18) -21.3(10) . 6_555 6_555
O(5) La(1) O(5) C(18) -21.3(10) 6_555 . .
O(5) La(1) O(6) C(18) 0.8(5) . . .
O(6) La(1) O(5) C(18) -0.8(4) . . .
O(5) La(1) O(6) C(18) 173.7(5) . 6_555 6_555
O(6) La(1) O(5) C(18) -38.1(5) 6_555 . .
O(5) La(1) O(6) C(18) 173.7(5) 6_555 . .
O(6) La(1) O(5) C(18) -38.1(5) . 6_555 6_555
O(5) La(1) O(6) C(18) 0.8(5) 6_555 6_555 6_555
O(6) La(1) O(5) C(18) -0.8(4) 6_555 6_555 6_555
O(6) La(1) O(6) C(18) 145.2(5) . 6_555 6_555
O(6) La(1) O(6) C(18) 145.2(5) 6_555 . .
N(1) Co(1) N(1) C(1) 85.3(6) . 7_555 7_555
N(1) Co(1) N(1) C(5) -92.3(5) . 7_555 7_555
N(1) Co(1) N(1) C(1) 85.3(6) 7_555 . .
N(1) Co(1) N(1) C(5) -92.3(5) 7_555 . .
N(1) Co(1) N(2) C(6) 0.5(5) . . .
N(1) Co(1) N(2) C(10) 177.4(7) . . .
N(2) Co(1) N(1) C(1) 179.8(5) . . .
N(2) Co(1) N(1) C(5) 2.2(5) . . .
N(1) Co(1) N(2) C(6) 87.1(5) . 7_555 7_555
N(1) Co(1) N(2) C(10) -96.1(7) . 7_555 7_555
N(2) Co(1) N(1) C(1) 2.3(6) 7_555 . .
N(2) Co(1) N(1) C(5) -175.3(5) 7_555 . .
N(1) Co(1) N(3) C(13) 1.7(6) . 20_555 20_555
N(1) Co(1) N(3) C(17) -176.7(5) . 20_555 20_555
N(3) Co(1) N(1) C(1) -92.8(6) 20_555 . .
N(3) Co(1) N(1) C(5) 89.6(5) 20_555 . .
N(1) Co(1) N(3) C(13) -127(5) . 30_455 30_455
N(1) Co(1) N(3) C(17) 54(6) . 30_455 30_455
N(3) Co(1) N(1) C(1) -146(5) 30_455 . .
N(3) Co(1) N(1) C(5) 37(6) 30_455 . .
N(1) Co(1) N(2) C(6) 87.1(5) 7_555 . .
N(1) Co(1) N(2) C(10) -96.1(7) 7_555 . .
N(2) Co(1) N(1) C(1) 2.3(6) . 7_555 7_555
N(2) Co(1) N(1) C(5) -175.3(5) . 7_555 7_555
N(1) Co(1) N(2) C(6) 0.5(5) 7_555 7_555 7_555
N(1) Co(1) N(2) C(10) 177.4(7) 7_555 7_555 7_555
N(2) Co(1) N(1) C(1) 179.8(5) 7_555 7_555 7_555
N(2) Co(1) N(1) C(5) 2.2(5) 7_555 7_555 7_555
N(1) Co(1) N(3) C(13) -127(6) 7_555 20_555 20_555
N(1) Co(1) N(3) C(17) 54(6) 7_555 20_555 20_555
N(3) Co(1) N(1) C(1) -146(6) 20_555 7_555 7_555
N(3) Co(1) N(1) C(5) 37(6) 20_555 7_555 7_555
N(1) Co(1) N(3) C(13) 1.7(6) 7_555 30_455 30_455
N(1) Co(1) N(3) C(17) -176.7(5) 7_555 30_455 30_455
N(3) Co(1) N(1) C(1) -92.8(6) 30_455 7_555 7_555
N(3) Co(1) N(1) C(5) 89.6(5) 30_455 7_555 7_555
N(2) Co(1) N(2) C(6) 44(4) . 7_555 7_555
N(2) Co(1) N(2) C(10) -139(4) . 7_555 7_555
N(2) Co(1) N(2) C(6) 44(4) 7_555 . .
N(2) Co(1) N(2) C(10) -139(4) 7_555 . .
N(2) Co(1) N(3) C(13) 84.8(6) . 20_555 20_555
N(2) Co(1) N(3) C(17) -93.6(5) . 20_555 20_555
N(3) Co(1) N(2) C(6) -94.1(5) 20_555 . .
N(3) Co(1) N(2) C(10) 82.7(7) 20_555 . .
N(2) Co(1) N(3) C(13) -92.8(6) . 30_455 30_455
N(2) Co(1) N(3) C(17) 88.8(5) . 30_455 30_455
N(3) Co(1) N(2) C(6) -178.1(5) 30_455 . .
N(3) Co(1) N(2) C(10) -1.3(7) 30_455 . .
N(2) Co(1) N(3) C(13) -92.8(6) 7_555 20_555 20_555
N(2) Co(1) N(3) C(17) 88.8(5) 7_555 20_555 20_555
N(3) Co(1) N(2) C(6) -178.1(5) 20_555 7_555 7_555
N(3) Co(1) N(2) C(10) -1.3(7) 20_555 7_555 7_555
N(2) Co(1) N(3) C(13) 84.8(6) 7_555 30_455 30_455
N(2) Co(1) N(3) C(17) -93.6(5) 7_555 30_455 30_455
N(3) Co(1) N(2) C(6) -94.1(5) 30_455 7_555 7_555
N(3) Co(1) N(2) C(10) 82.7(7) 30_455 7_555 7_555
N(3) Co(1) N(3) C(13) 179.8(5) 20_555 30_455 30_455
N(3) Co(1) N(3) C(17) 1.4(5) 20_555 30_455 30_455
N(3) Co(1) N(3) C(13) 179.8(4) 30_455 20_555 20_555
N(3) Co(1) N(3) C(17) 1.4(5) 30_455 20_555 20_555
La(1) O(1) C(11) O(2) -9.7(8) . . .
La(1) O(1) C(11) C(3) 168.4(5) . . .
La(1) O(2) C(11) O(1) 9.5(8) . . .
La(1) O(2) C(11) C(3) -168.6(6) . . .
La(1) O(4) C(12) O(3) -29.1(18) 27_455 . .
La(1) O(4) C(12) C(8) 151.8(8) 27_455 . .
La(1) O(5) C(18) O(6) 1.6(9) . . .
La(1) O(5) C(18) C(15) 179.2(6) . . .
La(1) O(6) C(18) O(5) -1.6(9) . . .
La(1) O(6) C(18) C(15) -179.3(6) . . .
Co(1) N(1) C(1) C(2) -176.5(6) . . .
Co(1) N(1) C(5) C(4) 176.7(5) . . .
Co(1) N(1) C(5) C(6) -4.3(8) . . .
C(1) N(1) C(5) C(4) -1.1(11) . . .
C(1) N(1) C(5) C(6) 177.9(6) . . .
C(5) N(1) C(1) C(2) 1.0(11) . . .
Co(1) N(2) C(6) C(5) -2.9(8) . . .
Co(1) N(2) C(6) C(7) 176.1(5) . . .
Co(1) N(2) C(10) C(9) -177.4(6) . . .
C(6) N(2) C(10) C(9) -0.7(12) . . .
C(10) N(2) C(6) C(5) 180.0(5) . . .
C(10) N(2) C(6) C(7) -1.0(11) . . .
Co(1) N(3) C(13) C(14) -175.7(6) 20_555 . .
Co(1) N(3) C(17) C(16) 176.3(5) 20_555 . .
Co(1) N(3) C(17) C(17) -3.8(8) 20_555 . 7_655
C(13) N(3) C(17) C(16) -2.3(10) . . .
C(13) N(3) C(17) C(17) 177.6(6) . . 7_655
C(17) N(3) C(13) C(14) 2.6(11) . . .
N(1) C(1) C(2) C(3) -0.1(10) . . .
C(1) C(2) C(3) C(4) -0.6(12) . . .
C(1) C(2) C(3) C(11) 179.3(7) . . .
C(2) C(3) C(4) C(5) 0.5(10) . . .
C(2) C(3) C(11) O(1) -11.8(11) . . .
C(2) C(3) C(11) O(2) 166.4(7) . . .
C(4) C(3) C(11) O(1) 168.1(7) . . .
C(4) C(3) C(11) O(2) -13.7(11) . . .
C(11) C(3) C(4) C(5) -179.4(6) . . .
C(3) C(4) C(5) N(1) 0.4(9) . . .
C(3) C(4) C(5) C(6) -178.5(7) . . .
N(1) C(5) C(6) N(2) 4.8(9) . . .
N(1) C(5) C(6) C(7) -174.2(7) . . .
C(4) C(5) C(6) N(2) -176.3(7) . . .
C(4) C(5) C(6) C(7) 4.7(12) . . .
N(2) C(6) C(7) C(8) 1.9(11) . . .
C(5) C(6) C(7) C(8) -179.1(7) . . .
C(6) C(7) C(8) C(9) -1.1(12) . . .
C(6) C(7) C(8) C(12) -177.2(7) . . .
C(7) C(8) C(9) C(10) -0.5(11) . . .
C(7) C(8) C(12) O(3) 9.0(13) . . .
C(7) C(8) C(12) O(4) -171.9(8) . . .
C(9) C(8) C(12) O(3) -167.0(9) . . .
C(9) C(8) C(12) O(4) 12.2(12) . . .
C(12) C(8) C(9) C(10) 175.5(8) . . .
C(8) C(9) C(10) N(2) 1.5(13) . . .
N(3) C(13) C(14) C(15) -0.4(10) . . .
C(13) C(14) C(15) C(16) -2.3(12) . . .
C(13) C(14) C(15) C(18) 177.4(7) . . .
C(14) C(15) C(16) C(17) 2.6(11) . . .
C(14) C(15) C(18) O(5) 21.3(12) . . .
C(14) C(15) C(18) O(6) -160.9(8) . . .
C(16) C(15) C(18) O(5) -159.0(8) . . .
C(16) C(15) C(18) O(6) 18.8(11) . . .
C(18) C(15) C(16) C(17) -177.1(7) . . .
C(15) C(16) C(17) N(3) -0.4(8) . . .
C(15) C(16) C(17) C(17) 179.7(6) . . 7_655
N(3) C(17) C(17) N(3) 5.0(9) . 7_655 7_655
N(3) C(17) C(17) C(16) -175.0(7) . 7_655 7_655
C(16) C(17) C(17) N(3) -175.0(7) . 7_655 7_655
C(16) C(17) C(17) C(16) 4.9(12) . 7_655 7_655
